data_1572446
loop_
_publ_author_name
'Zueva, Anna Y.'
'Bilyachenko, Alexey N.'
'Khrustalev, Victor N.'
'Shul'pina, Lidia S.'
'Ikonnikov, Nikolay S.'
'Dorovatovskii, Pavel V.'
'Shubina, Elena S.'
'Ragimov, Karim'
'Lobanov, Nikolai N.'
'Sun, Di'

_publ_section_title
;
 Rational (supra)molecular design and catalytic activity of cage-like
 Cu<sub>4</sub>-based phenylsilsesquioxanes.
;
_journal_issue 39
_journal_name_full Nanoscale
_journal_page_first 18389
_journal_page_last 18398
_journal_paper_doi 10.1039/d4nr02173h
_journal_volume 16
_journal_year 2024
_chemical_absolute_configuration ad
_chemical_formula_moiety 'C84 H96 Cu4 Na4 O30 Si12, 2(C2 H6 O)'
_chemical_formula_sum 'C88 H108 Cu4 Na4 O32 Si12'
_chemical_formula_weight 2360.99
_space_group_crystal_system orthorhombic
_space_group_IT_number 18
_space_group_name_Hall 'P 2 2ab'
_space_group_name_H-M_alt 'P 21 21 2'
_atom_sites_solution_hydrogens mixed
_atom_sites_solution_primary difmap
_atom_sites_solution_secondary difmap
_audit_creation_method SHELXL-2013
_audit_update_record
;
2024-05-14 deposited with the CCDC.	2024-08-22 downloaded from the CCDC.
;
_cell_angle_alpha 90
_cell_angle_beta 90
_cell_angle_gamma 90
_cell_formula_units_Z 2
_cell_length_a 21.04564(12)
_cell_length_b 19.44883(9)
_cell_length_c 12.70519(7)
_cell_measurement_reflns_used 78257
_cell_measurement_temperature 100(2)
_cell_measurement_theta_max 77.668
_cell_measurement_theta_min 3.063
_cell_volume 5200.40(5)
_computing_cell_refinement 'CrysAlisPro 1.171.41.117a (Rigaku OD, 2021)'
_computing_data_collection 'CrysAlisPro 1.171.41.117a (Rigaku OD, 2021)'
_computing_data_reduction 'CrysAlisPro 1.171.41.117a (Rigaku OD, 2021)'
_computing_molecular_graphics 'SHELXTL (Sheldrick, 2015)'
_computing_publication_material 'SHELXTL (Sheldrick, 2015)'
_computing_structure_refinement 'SHELXL (Sheldrick, 2015)'
_computing_structure_solution 'SHELXT (Sheldrick, 2015)'
_diffrn_ambient_temperature 100(2)
_diffrn_measured_fraction_theta_full 0.995
_diffrn_measured_fraction_theta_max 0.993
_diffrn_measurement_device_type 'Rigaku XtaLAB Synergy-S, HyPix-6000HE area-detector'
_diffrn_measurement_method '\f and \w'
_diffrn_radiation_type CuK\a
_diffrn_radiation_wavelength 1.54184
_diffrn_reflns_av_R_equivalents 0.0508
_diffrn_reflns_av_unetI/netI 0.0210
_diffrn_reflns_Laue_measured_fraction_full 0.995
_diffrn_reflns_Laue_measured_fraction_max 0.993
_diffrn_reflns_limit_h_max 26
_diffrn_reflns_limit_h_min -26
_diffrn_reflns_limit_k_max 24
_diffrn_reflns_limit_k_min -21
_diffrn_reflns_limit_l_max 16
_diffrn_reflns_limit_l_min -16
_diffrn_reflns_number 138074
_diffrn_reflns_point_group_measured_fraction_full 0.995
_diffrn_reflns_point_group_measured_fraction_max 0.991
_diffrn_reflns_theta_full 67.684
_diffrn_reflns_theta_max 77.943
_diffrn_reflns_theta_min 3.094
_diffrn_source 'micro-focus sealed X-ray tube'
_exptl_absorpt_coefficient_mu 3.069
_exptl_absorpt_correction_T_max 1.000
_exptl_absorpt_correction_T_min 0.719
_exptl_absorpt_correction_type multi-scan
_exptl_absorpt_process_details
;
CrysAlisPro 1.171.41.117a (Rigaku Oxford Diffraction, 2021)
Empirical absorption correction using spherical harmonics,
implemented in SCALE3 ABSPACK scaling algorithm.
;
_exptl_crystal_colour blue
_exptl_crystal_density_diffrn 1.508
_exptl_crystal_description prism
_exptl_crystal_F_000 2440
_exptl_crystal_size_max 0.20
_exptl_crystal_size_mid 0.15
_exptl_crystal_size_min 0.13
_refine_diff_density_max 0.864
_refine_diff_density_min -0.544
_refine_diff_density_rms 0.096
_refine_ls_abs_structure_details
;
 Flack x determined using 4609 quotients [(I+)-(I-)]/[(I+)+(I-)]
 (Parsons and Flack (2004), Acta Cryst. A60, s61).
;
_refine_ls_abs_structure_Flack -0.034(7)
_refine_ls_extinction_method none
_refine_ls_goodness_of_fit_ref 1.029
_refine_ls_hydrogen_treatment constr
_refine_ls_matrix_type full
_refine_ls_number_parameters 635
_refine_ls_number_reflns 11026
_refine_ls_number_restraints 0
_refine_ls_restrained_S_all 1.029
_refine_ls_R_factor_all 0.0453
_refine_ls_R_factor_gt 0.0432
_refine_ls_shift/su_max 0.001
_refine_ls_shift/su_mean 0.000
_refine_ls_structure_factor_coef Fsqd
_refine_ls_weighting_details 'w=1/[\s^2^(Fo^2^)+(0.0805P)^2^+4.7647P] where P=(Fo^2^+2Fc^2^)/3'
_refine_ls_weighting_scheme calc
_refine_ls_wR_factor_gt 0.1192
_refine_ls_wR_factor_ref 0.1221
_reflns_Friedel_coverage 0.810
_reflns_Friedel_fraction_full 0.995
_reflns_Friedel_fraction_max 0.988
_reflns_number_gt 10531
_reflns_number_total 11026
_reflns_threshold_expression 'I > 2\s(I)'
_cod_data_source_file d4nr02173h2.cif
_cod_data_source_block 2
_cod_depositor_comments 'Adding full bibliography for 1572445--1572463.cif.'
_cod_database_code 1572446
_shelx_space_group_comment
;
The symmetry employed for this shelxl refinement is uniquely defined
by the following loop, which should always be used as a source of
symmetry information in preference to the above space-group names.
They are only intended as comments.
;
_shelx_estimated_absorpt_t_min 0.579
_shelx_estimated_absorpt_t_max 0.691
_shelxl_version_number 2013-4

loop_
_space_group_symop_operation_xyz
'x, y, z'
'-x, -y, z'
'-x+1/2, y+1/2, -z'
'x+1/2, -y+1/2, -z'

loop_
_atom_site_label
_atom_site_type_symbol
_atom_site_fract_x
_atom_site_fract_y
_atom_site_fract_z
_atom_site_U_iso_or_equiv
_atom_site_adp_type
_atom_site_occupancy
_atom_site_site_symmetry_order
_atom_site_calc_flag
_atom_site_refinement_flags_posn
_atom_site_refinement_flags_adp
_atom_site_refinement_flags_occupancy
_atom_site_disorder_assembly
_atom_site_disorder_group
Cu1 Cu 0.44900(3) 0.44585(3) 0.47286(4) 0.02126(14) Uani 1 1 d . . . . .
Cu2 Cu 0.45024(3) 0.55507(3) 0.16779(5) 0.02154(14) Uani 1 1 d . . . . .
Si1 Si 0.30809(5) 0.49857(6) 0.20214(8) 0.0223(2) Uani 1 1 d . . . . .
Si2 Si 0.30674(5) 0.50397(6) 0.44307(8) 0.0229(2) Uani 1 1 d . . . . .
Si3 Si 0.40573(5) 0.60148(5) 0.51263(8) 0.0210(2) Uani 1 1 d . . . . .
Si4 Si 0.49716(5) 0.70778(6) 0.44044(8) 0.0227(2) Uani 1 1 d . . . . .
Si5 Si 0.50274(5) 0.70880(6) 0.19894(8) 0.0227(2) Uani 1 1 d . . . . .
Si6 Si 0.59451(5) 0.60213(5) 0.13454(8) 0.0214(2) Uani 1 1 d . . . . .
Na1 Na 0.35718(8) 0.34845(9) 0.36065(14) 0.0307(4) Uani 1 1 d . . . . .
Na2 Na 0.34530(9) 0.66856(10) 0.17030(19) 0.0390(4) Uani 1 1 d . . . . .
O1 O 0.28135(15) 0.50439(16) 0.3219(2) 0.0282(6) Uani 1 1 d . . . . .
O2 O 0.33623(14) 0.58102(15) 0.4670(2) 0.0245(6) Uani 1 1 d . . . . .
O3 O 0.42533(14) 0.67664(15) 0.4642(2) 0.0250(6) Uani 1 1 d . . . . .
O4 O 0.49598(15) 0.73541(16) 0.3198(2) 0.0296(6) Uani 1 1 d . . . . .
O5 O 0.57520(14) 0.67567(15) 0.1885(2) 0.0246(6) Uani 1 1 d . . . . .
O6 O 0.33764(14) 0.41978(15) 0.1889(2) 0.0246(6) Uani 1 1 d . . . . .
O7 O 0.36041(14) 0.55461(16) 0.1741(3) 0.0279(6) Uani 1 1 d . . . . .
O8 O 0.35844(14) 0.44598(16) 0.4632(2) 0.0270(6) Uani 1 1 d . . . . .
O9 O 0.45851(14) 0.54549(14) 0.4798(2) 0.0256(6) Uani 1 1 d . . . . .
O10 O 0.55051(14) 0.65199(14) 0.4607(2) 0.0254(6) Uani 1 1 d . . . . .
O11 O 0.45167(15) 0.65326(15) 0.1649(3) 0.0278(6) Uani 1 1 d . . . . .
O12 O 0.54196(14) 0.54475(15) 0.1619(3) 0.0265(6) Uani 1 1 d . . . . .
C1 C 0.2374(2) 0.5134(2) 0.1150(3) 0.0259(8) Uani 1 1 d . . . . .
C2 C 0.2408(2) 0.5026(3) 0.0071(4) 0.0359(10) Uani 1 1 d . . . . .
H2 H 0.2770 0.4801 -0.0214 0.043 Uiso 1 1 calc R U . . .
C3 C 0.1929(3) 0.5237(3) -0.0601(4) 0.0425(12) Uani 1 1 d . . . . .
H3 H 0.1966 0.5160 -0.1337 0.051 Uiso 1 1 calc R U . . .
C4 C 0.1394(2) 0.5563(3) -0.0203(4) 0.0384(10) Uani 1 1 d . . . . .
H4 H 0.1067 0.5715 -0.0662 0.046 Uiso 1 1 calc R U . . .
C5 C 0.1343(3) 0.5662(3) 0.0875(4) 0.0433(12) Uani 1 1 d . . . . .
H5 H 0.0976 0.5879 0.1159 0.052 Uiso 1 1 calc R U . . .
C6 C 0.1830(2) 0.5444(3) 0.1545(4) 0.0367(10) Uani 1 1 d . . . . .
H6 H 0.1788 0.5510 0.2283 0.044 Uiso 1 1 calc R U . . .
C7 C 0.2341(2) 0.4932(2) 0.5255(3) 0.0263(8) Uani 1 1 d . . . . .
C8 C 0.1789(2) 0.5314(3) 0.5043(4) 0.0334(9) Uani 1 1 d . . . . .
H8 H 0.1788 0.5622 0.4463 0.040 Uiso 1 1 calc R U . . .
C9 C 0.1248(2) 0.5255(3) 0.5650(4) 0.0373(11) Uani 1 1 d . . . . .
H9 H 0.0887 0.5532 0.5505 0.045 Uiso 1 1 calc R U . . .
C10 C 0.1235(3) 0.4784(3) 0.6480(4) 0.0413(11) Uani 1 1 d . . . . .
H10 H 0.0862 0.4733 0.6894 0.050 Uiso 1 1 calc R U . . .
C11 C 0.1758(3) 0.4400(3) 0.6693(5) 0.0471(12) Uani 1 1 d . . . . .
H11 H 0.1748 0.4077 0.7253 0.057 Uiso 1 1 calc R U . . .
C12 C 0.2317(2) 0.4476(3) 0.6089(4) 0.0384(10) Uani 1 1 d . . . . .
H12 H 0.2681 0.4209 0.6258 0.046 Uiso 1 1 calc R U . . .
C13 C 0.40067(19) 0.6108(2) 0.6580(3) 0.0247(8) Uani 1 1 d . . . . .
C14 C 0.4556(2) 0.6281(2) 0.7147(4) 0.0312(9) Uani 1 1 d . . . . .
H14 H 0.4945 0.6348 0.6783 0.037 Uiso 1 1 calc R U . . .
C15 C 0.4537(3) 0.6355(3) 0.8237(4) 0.0375(10) Uani 1 1 d . . . . .
H15 H 0.4912 0.6476 0.8609 0.045 Uiso 1 1 calc R U . . .
C16 C 0.3974(3) 0.6253(3) 0.8782(4) 0.0354(10) Uani 1 1 d . . . . .
H16 H 0.3963 0.6301 0.9526 0.043 Uiso 1 1 calc R U . . .
C17 C 0.3423(2) 0.6080(3) 0.8234(4) 0.0361(10) Uani 1 1 d . . . . .
H17 H 0.3036 0.6015 0.8604 0.043 Uiso 1 1 calc R U . . .
C18 C 0.3440(2) 0.6003(2) 0.7149(4) 0.0307(9) Uani 1 1 d . . . . .
H18 H 0.3063 0.5877 0.6783 0.037 Uiso 1 1 calc R U . . .
C19 C 0.5082(2) 0.7857(2) 0.5250(3) 0.0250(8) Uani 1 1 d . . . . .
C20 C 0.4736(2) 0.8460(2) 0.5073(4) 0.0303(9) Uani 1 1 d . . . . .
H20 H 0.4444 0.8480 0.4504 0.036 Uiso 1 1 calc R U . . .
C21 C 0.4813(2) 0.9028(2) 0.5716(4) 0.0334(9) Uani 1 1 d . . . . .
H21 H 0.4569 0.9431 0.5594 0.040 Uiso 1 1 calc R U . . .
C22 C 0.5249(2) 0.9011(2) 0.6541(4) 0.0346(10) Uani 1 1 d . . . . .
H22 H 0.5305 0.9402 0.6980 0.042 Uiso 1 1 calc R U . . .
C23 C 0.5599(2) 0.8422(2) 0.6716(4) 0.0357(10) Uani 1 1 d . . . . .
H23 H 0.5898 0.8408 0.7275 0.043 Uiso 1 1 calc R U . . .
C24 C 0.5515(2) 0.7847(2) 0.6078(4) 0.0316(9) Uani 1 1 d . . . . .
H24 H 0.5756 0.7443 0.6209 0.038 Uiso 1 1 calc R U . . .
C25 C 0.49270(19) 0.7881(2) 0.1171(3) 0.0245(8) Uani 1 1 d . . . . .
C26 C 0.4907(2) 0.7836(3) 0.0073(4) 0.0338(9) Uani 1 1 d . . . . .
H26 H 0.4986 0.7405 -0.0254 0.041 Uiso 1 1 calc R U . . .
C27 C 0.4774(2) 0.8403(3) -0.0551(4) 0.0366(10) Uani 1 1 d . . . . .
H27 H 0.4773 0.8361 -0.1296 0.044 Uiso 1 1 calc R U . . .
C28 C 0.4643(2) 0.9026(3) -0.0086(4) 0.0377(11) Uani 1 1 d . . . . .
H28 H 0.4543 0.9413 -0.0510 0.045 Uiso 1 1 calc R U . . .
C29 C 0.4657(3) 0.9087(3) 0.0999(4) 0.0441(13) Uani 1 1 d . . . . .
H29 H 0.4569 0.9517 0.1321 0.053 Uiso 1 1 calc R U . . .
C30 C 0.4801(3) 0.8518(2) 0.1618(4) 0.0358(10) Uani 1 1 d . . . . .
H30 H 0.4813 0.8566 0.2362 0.043 Uiso 1 1 calc R U . . .
C31 C 0.60475(19) 0.6140(2) -0.0099(3) 0.0274(8) Uani 1 1 d . . . . .
C32 C 0.5973(3) 0.5592(3) -0.0796(4) 0.0407(11) Uani 1 1 d . . . . .
H32 H 0.5848 0.5155 -0.0534 0.049 Uiso 1 1 calc R U . . .
C33 C 0.6080(3) 0.5675(3) -0.1874(4) 0.0511(16) Uani 1 1 d . . . . .
H33 H 0.6037 0.5293 -0.2334 0.061 Uiso 1 1 calc R U . . .
C34 C 0.6248(3) 0.6304(4) -0.2272(4) 0.0496(15) Uani 1 1 d . . . . .
H34 H 0.6317 0.6359 -0.3006 0.059 Uiso 1 1 calc R U . . .
C35 C 0.6318(3) 0.6863(3) -0.1600(4) 0.0459(13) Uani 1 1 d . . . . .
H35 H 0.6432 0.7300 -0.1874 0.055 Uiso 1 1 calc R U . . .
C36 C 0.6219(2) 0.6780(3) -0.0522(4) 0.0359(10) Uani 1 1 d . . . . .
H36 H 0.6268 0.7163 -0.0066 0.043 Uiso 1 1 calc R U . . .
O13 O 0.2918(2) 0.2603(2) 0.3741(4) 0.0568(12) Uani 1 1 d . . . . .
H13O H 0.2491 0.2599 0.3781 0.085 Uiso 1 1 d R U . . .
C37 C 0.3146(3) 0.1916(3) 0.3673(6) 0.0555(15) Uani 1 1 d . . . . .
H37A H 0.2828 0.1602 0.3983 0.067 Uiso 1 1 calc R U . . .
H37B H 0.3542 0.1875 0.4091 0.067 Uiso 1 1 calc R U . . .
C38 C 0.3278(4) 0.1702(4) 0.2562(6) 0.0628(17) Uani 1 1 d . . . . .
H38A H 0.2897 0.1775 0.2132 0.094 Uiso 1 1 calc R U . . .
H38B H 0.3394 0.1214 0.2547 0.094 Uiso 1 1 calc R U . . .
H38C H 0.3629 0.1976 0.2279 0.094 Uiso 1 1 calc R U . . .
O14 O 0.33842(19) 0.7401(2) 0.3112(4) 0.0482(9) Uani 1 1 d . . . . .
H14O H 0.3612 0.7215 0.3639 0.072 Uiso 1 1 d R U . . .
C39 C 0.2781(3) 0.7613(4) 0.3506(6) 0.0568(15) Uani 1 1 d . . . . .
H39A H 0.2608 0.7980 0.3048 0.068 Uiso 1 1 calc R U . . .
H39B H 0.2834 0.7807 0.4221 0.068 Uiso 1 1 calc R U . . .
C40 C 0.2323(3) 0.7034(4) 0.3548(7) 0.0675(19) Uani 1 1 d . . . . .
H40A H 0.2131 0.6969 0.2853 0.101 Uiso 1 1 calc R U . . .
H40B H 0.1990 0.7137 0.4063 0.101 Uiso 1 1 calc R U . . .
H40C H 0.2547 0.6613 0.3756 0.101 Uiso 1 1 calc R U . . .
O15 O 0.2675(2) 0.6949(2) 0.0498(4) 0.0579(11) Uani 1 1 d . . . . .
H15O H 0.2506 0.6597 0.0135 0.087 Uiso 1 1 d R U . . .
C41 C 0.2753(4) 0.7532(4) -0.0207(6) 0.0645(19) Uani 1 1 d . . . . .
H41A H 0.2336 0.7666 -0.0503 0.077 Uiso 1 1 calc R U . . .
H41B H 0.3036 0.7403 -0.0798 0.077 Uiso 1 1 calc R U . . .
C42 C 0.3034(4) 0.8123(4) 0.0389(8) 0.072(2) Uani 1 1 d . . . . .
H42A H 0.3104 0.8510 -0.0092 0.107 Uiso 1 1 calc R U . . .
H42B H 0.3440 0.7982 0.0699 0.107 Uiso 1 1 calc R U . . .
H42C H 0.2741 0.8263 0.0949 0.107 Uiso 1 1 calc R U . . .
O16 O 0.1618(3) 0.2710(3) 0.3860(6) 0.0803(17) Uani 1 1 d . . . . .
H16O H 0.1408 0.2351 0.4142 0.121 Uiso 1 1 d R U . . .
C43 C 0.1328(3) 0.2994(3) 0.2897(6) 0.0548(16) Uani 1 1 d . . . . .
H43A H 0.1373 0.2664 0.2308 0.066 Uiso 1 1 calc R U . . .
H43B H 0.0870 0.3082 0.3012 0.066 Uiso 1 1 calc R U . . .
C44 C 0.1656(4) 0.3640(4) 0.2644(7) 0.070(2) Uani 1 1 d . . . . .
H44A H 0.1383 0.3923 0.2194 0.105 Uiso 1 1 calc R U . . .
H44B H 0.2053 0.3538 0.2272 0.105 Uiso 1 1 calc R U . . .
H44C H 0.1751 0.3889 0.3295 0.105 Uiso 1 1 calc R U . . .

loop_
_atom_site_aniso_label
_atom_site_aniso_U_11
_atom_site_aniso_U_22
_atom_site_aniso_U_33
_atom_site_aniso_U_23
_atom_site_aniso_U_13
_atom_site_aniso_U_12
Cu1 0.0213(3) 0.0218(3) 0.0207(3) 0.0002(2) -0.0013(2) -0.0008(2)
Cu2 0.0212(3) 0.0209(3) 0.0225(3) -0.0002(2) 0.0005(2) -0.0003(2)
Si1 0.0218(5) 0.0255(5) 0.0196(4) -0.0015(4) -0.0011(4) -0.0006(4)
Si2 0.0212(5) 0.0264(5) 0.0211(5) -0.0023(4) -0.0004(4) -0.0010(4)
Si3 0.0216(5) 0.0231(5) 0.0185(5) -0.0005(4) 0.0006(4) 0.0004(4)
Si4 0.0261(5) 0.0219(5) 0.0202(5) -0.0018(4) 0.0028(4) -0.0012(4)
Si5 0.0258(5) 0.0216(5) 0.0207(5) 0.0002(4) 0.0030(4) -0.0002(4)
Si6 0.0223(5) 0.0223(5) 0.0197(5) -0.0001(4) -0.0001(4) -0.0013(4)
Na1 0.0294(8) 0.0329(9) 0.0298(9) -0.0021(7) -0.0038(7) -0.0018(7)
Na2 0.0296(9) 0.0301(9) 0.0573(12) -0.0011(8) 0.0054(8) 0.0016(7)
O1 0.0251(14) 0.0374(16) 0.0221(14) -0.0047(14) -0.0004(10) 0.0010(11)
O2 0.0237(13) 0.0293(14) 0.0204(13) -0.0004(11) 0.0000(11) 0.0007(11)
O3 0.0287(14) 0.0253(14) 0.0210(13) 0.0003(11) 0.0000(11) 0.0003(11)
O4 0.0381(17) 0.0266(15) 0.0241(14) -0.0006(11) 0.0038(14) 0.0013(12)
O5 0.0263(13) 0.0256(14) 0.0220(14) -0.0012(11) 0.0009(11) -0.0013(11)
O6 0.0243(14) 0.0258(13) 0.0236(14) -0.0020(11) -0.0006(11) -0.0023(11)
O7 0.0233(13) 0.0268(14) 0.0337(16) -0.0018(13) 0.0005(12) 0.0011(11)
O8 0.0233(13) 0.0275(14) 0.0303(15) -0.0032(13) -0.0013(11) -0.0049(11)
O9 0.0231(13) 0.0226(13) 0.0312(15) -0.0045(12) 0.0035(12) -0.0025(10)
O10 0.0262(14) 0.0220(13) 0.0281(14) -0.0020(11) 0.0026(12) -0.0045(11)
O11 0.0266(14) 0.0224(13) 0.0344(16) -0.0003(12) 0.0041(13) 0.0014(11)
O12 0.0226(13) 0.0222(13) 0.0349(16) 0.0021(12) 0.0013(12) -0.0004(10)
C1 0.0239(19) 0.028(2) 0.0253(19) -0.0003(16) -0.0016(15) -0.0031(15)
C2 0.032(2) 0.048(3) 0.028(2) -0.003(2) 0.0008(17) 0.007(2)
C3 0.038(3) 0.065(3) 0.025(2) 0.000(2) -0.0048(19) 0.002(2)
C4 0.036(2) 0.048(3) 0.032(2) 0.002(2) -0.0099(19) 0.004(2)
C5 0.035(2) 0.053(3) 0.042(3) -0.012(2) -0.009(2) 0.012(2)
C6 0.032(2) 0.048(3) 0.030(2) -0.009(2) -0.0070(19) 0.005(2)
C7 0.0256(19) 0.030(2) 0.0236(18) -0.0040(17) -0.0021(15) -0.0030(16)
C8 0.029(2) 0.043(2) 0.028(2) 0.0016(18) 0.0018(18) 0.0026(18)
C9 0.029(2) 0.051(3) 0.032(2) -0.007(2) -0.0018(18) 0.001(2)
C10 0.036(2) 0.056(3) 0.032(2) -0.003(2) 0.011(2) -0.009(2)
C11 0.050(3) 0.053(3) 0.039(3) 0.011(2) 0.011(2) -0.004(2)
C12 0.040(2) 0.044(3) 0.031(2) 0.009(2) 0.003(2) 0.001(2)
C13 0.0259(18) 0.0246(18) 0.0236(19) -0.0006(15) -0.0019(15) 0.0018(15)
C14 0.032(2) 0.036(2) 0.026(2) -0.0036(17) -0.0009(17) 0.0025(18)
C15 0.041(2) 0.047(3) 0.024(2) -0.0052(19) -0.0061(19) 0.009(2)
C16 0.049(3) 0.038(2) 0.0199(19) -0.0039(17) -0.0017(19) 0.013(2)
C17 0.041(2) 0.040(2) 0.027(2) 0.0016(19) 0.0071(19) 0.008(2)
C18 0.031(2) 0.037(2) 0.025(2) -0.0015(17) 0.0030(17) 0.0002(18)
C19 0.0257(19) 0.0266(19) 0.0227(18) 0.0010(15) 0.0038(16) -0.0008(16)
C20 0.035(2) 0.028(2) 0.028(2) 0.0005(17) 0.0014(17) 0.0004(17)
C21 0.043(3) 0.023(2) 0.034(2) -0.0001(17) 0.0022(19) 0.0018(18)
C22 0.050(3) 0.027(2) 0.027(2) -0.0049(17) 0.0011(19) -0.0054(19)
C23 0.040(2) 0.035(2) 0.032(2) -0.0054(19) -0.0033(19) -0.0022(19)
C24 0.034(2) 0.030(2) 0.030(2) -0.0018(17) -0.0032(19) -0.0007(18)
C25 0.0229(18) 0.0251(19) 0.0255(19) -0.0005(15) 0.0032(15) -0.0036(15)
C26 0.038(2) 0.036(2) 0.027(2) 0.0001(17) 0.0013(18) 0.0056(19)
C27 0.038(2) 0.046(3) 0.026(2) 0.0070(19) 0.0028(18) 0.006(2)
C28 0.039(2) 0.035(2) 0.039(3) 0.015(2) 0.005(2) 0.0033(19)
C29 0.066(4) 0.026(2) 0.040(3) 0.003(2) 0.012(2) 0.007(2)
C30 0.054(3) 0.027(2) 0.026(2) 0.0008(17) 0.008(2) 0.002(2)
C31 0.0256(19) 0.036(2) 0.0201(18) -0.0012(16) 0.0005(15) 0.0087(17)
C32 0.057(3) 0.039(2) 0.026(2) -0.0049(19) -0.009(2) 0.016(2)
C33 0.067(4) 0.066(4) 0.021(2) -0.010(2) -0.006(2) 0.035(3)
C34 0.044(3) 0.082(4) 0.023(2) 0.009(3) 0.004(2) 0.027(3)
C35 0.039(3) 0.067(4) 0.031(2) 0.014(2) 0.005(2) 0.004(2)
C36 0.033(2) 0.046(3) 0.028(2) 0.0070(19) -0.0005(18) 0.001(2)
O13 0.039(2) 0.040(2) 0.092(4) 0.002(2) -0.002(2) -0.0076(16)
C37 0.064(4) 0.042(3) 0.061(4) 0.003(3) -0.009(3) 0.000(3)
C38 0.080(5) 0.055(4) 0.054(4) 0.001(3) -0.005(3) -0.011(3)
O14 0.0386(19) 0.050(2) 0.056(2) -0.0032(18) -0.0021(17) 0.0071(16)
C39 0.053(3) 0.060(4) 0.057(4) -0.012(3) 0.005(3) 0.003(3)
C40 0.050(3) 0.083(5) 0.069(5) 0.019(4) 0.003(3) 0.002(3)
O15 0.053(2) 0.065(3) 0.056(3) 0.000(2) -0.005(2) 0.002(2)
C41 0.072(4) 0.063(4) 0.059(4) 0.004(3) 0.020(4) 0.025(3)
C42 0.058(4) 0.068(4) 0.089(6) 0.016(4) 0.022(4) -0.002(3)
O16 0.057(3) 0.063(3) 0.121(5) 0.027(3) -0.013(3) -0.014(2)
C43 0.038(3) 0.054(3) 0.072(4) -0.022(3) 0.008(3) -0.003(2)
C44 0.061(4) 0.080(5) 0.070(5) 0.020(4) -0.004(3) -0.014(4)

loop_
_atom_type_symbol
_atom_type_description
_atom_type_scat_dispersion_real
_atom_type_scat_dispersion_imag
_atom_type_scat_source
C C 0.0181 0.0091 'International Tables Vol C Tables 4.2.6.8 and 6.1.1.4'
H H 0.0000 0.0000 'International Tables Vol C Tables 4.2.6.8 and 6.1.1.4'
Cu Cu -1.9646 0.5888 'International Tables Vol C Tables 4.2.6.8 and 6.1.1.4'
Na Na 0.1353 0.1239 'International Tables Vol C Tables 4.2.6.8 and 6.1.1.4'
O O 0.0492 0.0322 'International Tables Vol C Tables 4.2.6.8 and 6.1.1.4'
Si Si 0.2541 0.3302 'International Tables Vol C Tables 4.2.6.8 and 6.1.1.4'

loop_
_geom_angle_atom_site_label_1
_geom_angle_atom_site_label_2
_geom_angle_atom_site_label_3
_geom_angle
_geom_angle_site_symmetry_1
_geom_angle_site_symmetry_3
_geom_angle_publ_flag
O10 Cu1 O8 90.09(14) 2_665 . ?
O10 Cu1 O9 173.47(13) 2_665 . ?
O8 Cu1 O9 95.97(13) . . ?
O10 Cu1 O9 94.82(13) 2_665 2_665 ?
O8 Cu1 O9 174.86(12) . 2_665 ?
O9 Cu1 O9 79.06(14) . 2_665 ?
O7 Cu2 O11 91.22(14) . . ?
O7 Cu2 O12 173.80(13) . . ?
O11 Cu2 O12 94.99(13) . . ?
O7 Cu2 O12 94.65(13) . 2_665 ?
O11 Cu2 O12 173.38(13) . 2_665 ?
O12 Cu2 O12 79.16(13) . 2_665 ?
O7 Si1 O1 113.67(17) . . ?
O7 Si1 O6 110.50(16) . . ?
O1 Si1 O6 106.75(16) . . ?
O7 Si1 C1 108.15(18) . . ?
O1 Si1 C1 105.50(18) . . ?
O6 Si1 C1 112.24(17) . . ?
O8 Si2 O1 112.36(17) . . ?
O8 Si2 O2 110.94(16) . . ?
O1 Si2 O2 107.04(16) . . ?
O8 Si2 C7 113.07(19) . . ?
O1 Si2 C7 105.21(18) . . ?
O2 Si2 C7 107.85(17) . . ?
O9 Si3 O2 111.30(16) . . ?
O9 Si3 O3 109.41(16) . . ?
O2 Si3 O3 108.15(16) . . ?
O9 Si3 C13 111.28(18) . . ?
O2 Si3 C13 109.09(17) . . ?
O3 Si3 C13 107.50(17) . . ?
O10 Si4 O4 113.03(17) . . ?
O10 Si4 O3 111.54(16) . . ?
O4 Si4 O3 106.19(17) . . ?
O10 Si4 C19 111.91(18) . . ?
O4 Si4 C19 106.00(18) . . ?
O3 Si4 C19 107.77(17) . . ?
O11 Si5 O4 114.54(17) . . ?
O11 Si5 O5 109.67(16) . . ?
O4 Si5 O5 106.21(16) . . ?
O11 Si5 C25 109.48(18) . . ?
O4 Si5 C25 104.64(18) . . ?
O5 Si5 C25 112.26(17) . . ?
O12 Si6 O5 110.17(16) . . ?
O12 Si6 O6 109.08(16) . 2_665 ?
O5 Si6 O6 105.44(16) . 2_665 ?
O12 Si6 C31 112.22(19) . . ?
O5 Si6 C31 109.48(18) . . ?
O6 Si6 C31 110.24(17) 2_665 . ?
O13 Na1 O8 127.16(18) . . ?
O13 Na1 O10 118.48(16) . 2_665 ?
O8 Na1 O10 71.54(12) . 2_665 ?
O13 Na1 O6 112.24(17) . . ?
O8 Na1 O6 92.12(12) . . ?
O10 Na1 O6 126.14(12) 2_665 . ?
O13 Na1 O5 105.16(16) . 2_665 ?
O8 Na1 O5 127.35(12) . 2_665 ?
O10 Na1 O5 90.11(12) 2_665 2_665 ?
O6 Na1 O5 59.37(10) . 2_665 ?
O7 Na2 O11 74.31(12) . . ?
O7 Na2 O14 126.73(17) . . ?
O11 Na2 O14 99.65(15) . . ?
O7 Na2 O15 109.66(17) . . ?
O11 Na2 O15 135.63(18) . . ?
O14 Na2 O15 110.03(18) . . ?
Si1 O1 Si2 140.4(2) . . ?
Si3 O2 Si2 128.87(19) . . ?
Si3 O3 Si4 128.63(19) . . ?
Si4 O4 Si5 141.6(2) . . ?
Si6 O5 Si5 126.89(19) . . ?
Si6 O5 Na1 93.30(14) . 2_665 ?
Si5 O5 Na1 119.71(15) . 2_665 ?
Si6 O6 Si1 127.36(19) 2_665 . ?
Si6 O6 Na1 94.40(14) 2_665 . ?
Si1 O6 Na1 117.58(15) . . ?
Si1 O7 Cu2 134.81(19) . . ?
Si1 O7 Na2 125.80(17) . . ?
Cu2 O7 Na2 97.84(14) . . ?
Si2 O8 Cu1 134.04(19) . . ?
Si2 O8 Na1 119.10(17) . . ?
Cu1 O8 Na1 92.68(13) . . ?
Si3 O9 Cu1 127.80(17) . . ?
Si3 O9 Cu1 129.78(17) . 2_665 ?
Cu1 O9 Cu1 100.70(13) . 2_665 ?
Si4 O10 Cu1 134.46(18) . 2_665 ?
Si4 O10 Na1 120.47(17) . 2_665 ?
Cu1 O10 Na1 92.07(13) 2_665 2_665 ?
Si5 O11 Cu2 133.42(19) . . ?
Si5 O11 Na2 125.04(17) . . ?
Cu2 O11 Na2 96.63(13) . . ?
Si6 O12 Cu2 128.30(17) . . ?
Si6 O12 Cu2 129.86(18) . 2_665 ?
Cu2 O12 Cu2 100.67(13) . 2_665 ?
C6 C1 C2 117.7(4) . . ?
C6 C1 Si1 120.5(3) . . ?
C2 C1 Si1 121.2(3) . . ?
C3 C2 C1 121.8(5) . . ?
C3 C2 H2 119.1 . . ?
C1 C2 H2 119.1 . . ?
C2 C3 C4 120.2(5) . . ?
C2 C3 H3 119.9 . . ?
C4 C3 H3 119.9 . . ?
C3 C4 C5 119.1(5) . . ?
C3 C4 H4 120.5 . . ?
C5 C4 H4 120.5 . . ?
C4 C5 C6 120.2(5) . . ?
C4 C5 H5 119.9 . . ?
C6 C5 H5 119.9 . . ?
C1 C6 C5 121.1(5) . . ?
C1 C6 H6 119.5 . . ?
C5 C6 H6 119.5 . . ?
C12 C7 C8 117.1(4) . . ?
C12 C7 Si2 122.2(4) . . ?
C8 C7 Si2 120.8(3) . . ?
C9 C8 C7 122.1(5) . . ?
C9 C8 H8 119.0 . . ?
C7 C8 H8 119.0 . . ?
C8 C9 C10 119.5(5) . . ?
C8 C9 H9 120.3 . . ?
C10 C9 H9 120.3 . . ?
C11 C10 C9 119.7(5) . . ?
C11 C10 H10 120.1 . . ?
C9 C10 H10 120.1 . . ?
C10 C11 C12 120.7(5) . . ?
C10 C11 H11 119.7 . . ?
C12 C11 H11 119.7 . . ?
C7 C12 C11 120.9(5) . . ?
C7 C12 H12 119.5 . . ?
C11 C12 H12 119.5 . . ?
C14 C13 C18 118.0(4) . . ?
C14 C13 Si3 119.1(3) . . ?
C18 C13 Si3 122.9(3) . . ?
C15 C14 C13 120.8(5) . . ?
C15 C14 H14 119.6 . . ?
C13 C14 H14 119.6 . . ?
C16 C15 C14 120.4(5) . . ?
C16 C15 H15 119.8 . . ?
C14 C15 H15 119.8 . . ?
C15 C16 C17 119.8(4) . . ?
C15 C16 H16 120.1 . . ?
C17 C16 H16 120.1 . . ?
C18 C17 C16 120.1(5) . . ?
C18 C17 H17 119.9 . . ?
C16 C17 H17 119.9 . . ?
C17 C18 C13 121.0(4) . . ?
C17 C18 H18 119.5 . . ?
C13 C18 H18 119.5 . . ?
C24 C19 C20 118.2(4) . . ?
C24 C19 Si4 120.3(3) . . ?
C20 C19 Si4 121.5(3) . . ?
C21 C20 C19 120.9(4) . . ?
C21 C20 H20 119.5 . . ?
C19 C20 H20 119.5 . . ?
C20 C21 C22 120.1(4) . . ?
C20 C21 H21 119.9 . . ?
C22 C21 H21 119.9 . . ?
C23 C22 C21 119.5(4) . . ?
C23 C22 H22 120.3 . . ?
C21 C22 H22 120.3 . . ?
C22 C23 C24 120.4(5) . . ?
C22 C23 H23 119.8 . . ?
C24 C23 H23 119.8 . . ?
C19 C24 C23 120.9(4) . . ?
C19 C24 H24 119.6 . . ?
C23 C24 H24 119.6 . . ?
C30 C25 C26 117.3(4) . . ?
C30 C25 Si5 121.9(3) . . ?
C26 C25 Si5 120.4(3) . . ?
C27 C26 C25 121.8(4) . . ?
C27 C26 H26 119.1 . . ?
C25 C26 H26 119.1 . . ?
C28 C27 C26 119.7(5) . . ?
C28 C27 H27 120.2 . . ?
C26 C27 H27 120.2 . . ?
C27 C28 C29 119.9(4) . . ?
C27 C28 H28 120.0 . . ?
C29 C28 H28 120.0 . . ?
C28 C29 C30 120.0(5) . . ?
C28 C29 H29 120.0 . . ?
C30 C29 H29 120.0 . . ?
C25 C30 C29 121.3(5) . . ?
C25 C30 H30 119.3 . . ?
C29 C30 H30 119.3 . . ?
C32 C31 C36 117.6(4) . . ?
C32 C31 Si6 121.3(4) . . ?
C36 C31 Si6 121.1(3) . . ?
C31 C32 C33 121.1(5) . . ?
C31 C32 H32 119.4 . . ?
C33 C32 H32 119.4 . . ?
C34 C33 C32 120.4(5) . . ?
C34 C33 H33 119.8 . . ?
C32 C33 H33 119.8 . . ?
C33 C34 C35 119.9(5) . . ?
C33 C34 H34 120.0 . . ?
C35 C34 H34 120.0 . . ?
C34 C35 C36 119.8(6) . . ?
C34 C35 H35 120.1 . . ?
C36 C35 H35 120.1 . . ?
C35 C36 C31 121.2(5) . . ?
C35 C36 H36 119.4 . . ?
C31 C36 H36 119.4 . . ?
C37 O13 Na1 121.0(4) . . ?
C37 O13 H13O 109.4 . . ?
Na1 O13 H13O 129.5 . . ?
O13 C37 C38 112.4(6) . . ?
O13 C37 H37A 109.1 . . ?
C38 C37 H37A 109.1 . . ?
O13 C37 H37B 109.1 . . ?
C38 C37 H37B 109.1 . . ?
H37A C37 H37B 107.9 . . ?
C37 C38 H38A 109.5 . . ?
C37 C38 H38B 109.5 . . ?
H38A C38 H38B 109.5 . . ?
C37 C38 H38C 109.5 . . ?
H38A C38 H38C 109.5 . . ?
H38B C38 H38C 109.5 . . ?
C39 O14 Na2 120.7(4) . . ?
C39 O14 H14O 109.3 . . ?
Na2 O14 H14O 107.8 . . ?
O14 C39 C40 111.8(6) . . ?
O14 C39 H39A 109.3 . . ?
C40 C39 H39A 109.3 . . ?
O14 C39 H39B 109.3 . . ?
C40 C39 H39B 109.3 . . ?
H39A C39 H39B 107.9 . . ?
C39 C40 H40A 109.5 . . ?
C39 C40 H40B 109.5 . . ?
H40A C40 H40B 109.5 . . ?
C39 C40 H40C 109.5 . . ?
H40A C40 H40C 109.5 . . ?
H40B C40 H40C 109.5 . . ?
C41 O15 Na2 120.2(4) . . ?
C41 O15 H15O 108.8 . . ?
Na2 O15 H15O 116.9 . . ?
O15 C41 C42 109.3(6) . . ?
O15 C41 H41A 109.8 . . ?
C42 C41 H41A 109.8 . . ?
O15 C41 H41B 109.8 . . ?
C42 C41 H41B 109.8 . . ?
H41A C41 H41B 108.3 . . ?
C41 C42 H42A 109.5 . . ?
C41 C42 H42B 109.5 . . ?
H42A C42 H42B 109.5 . . ?
C41 C42 H42C 109.5 . . ?
H42A C42 H42C 109.5 . . ?
H42B C42 H42C 109.5 . . ?
C43 O16 H16O 114.8 . . ?
C44 C43 O16 108.0(6) . . ?
C44 C43 H43A 110.1 . . ?
O16 C43 H43A 110.1 . . ?
C44 C43 H43B 110.1 . . ?
O16 C43 H43B 110.1 . . ?
H43A C43 H43B 108.4 . . ?
C43 C44 H44A 109.5 . . ?
C43 C44 H44B 109.5 . . ?
H44A C44 H44B 109.5 . . ?
C43 C44 H44C 109.5 . . ?
H44A C44 H44C 109.5 . . ?
H44B C44 H44C 109.5 . . ?

loop_
_geom_bond_atom_site_label_1
_geom_bond_atom_site_label_2
_geom_bond_distance
_geom_bond_site_symmetry_2
_geom_bond_publ_flag
Cu1 O10 1.909(3) 2_665 ?
Cu1 O8 1.910(3) . ?
Cu1 O9 1.950(3) . ?
Cu1 O9 1.956(3) 2_665 ?
Cu1 Cu1 3.0076(11) 2_665 ?
Cu2 O7 1.892(3) . ?
Cu2 O11 1.910(3) . ?
Cu2 O12 1.942(3) . ?
Cu2 O12 1.950(3) 2_665 ?
Cu2 Cu2 2.9957(11) 2_665 ?
Si1 O7 1.590(3) . ?
Si1 O1 1.626(3) . ?
Si1 O6 1.662(3) . ?
Si1 C1 1.876(4) . ?
Si2 O8 1.588(3) . ?
Si2 O1 1.629(3) . ?
Si2 O2 1.650(3) . ?
Si2 C7 1.865(4) . ?
Si3 O9 1.610(3) . ?
Si3 O2 1.623(3) . ?
Si3 O3 1.639(3) . ?
Si3 C13 1.859(4) . ?
Si4 O10 1.582(3) . ?
Si4 O4 1.624(3) . ?
Si4 O3 1.656(3) . ?
Si4 C19 1.871(4) . ?
Si5 O11 1.584(3) . ?
Si5 O4 1.627(3) . ?
Si5 O5 1.661(3) . ?
Si5 C25 1.872(4) . ?
Si6 O12 1.609(3) . ?
Si6 O5 1.637(3) . ?
Si6 O6 1.643(3) 2_665 ?
Si6 C31 1.862(4) . ?
Na1 O13 2.205(4) . ?
Na1 O8 2.301(3) . ?
Na1 O10 2.322(3) 2_665 ?
Na1 O6 2.618(3) . ?
Na1 O5 2.651(3) 2_665 ?
Na2 O7 2.239(4) . ?
Na2 O11 2.260(4) . ?
Na2 O14 2.272(5) . ?
Na2 O15 2.299(5) . ?
C1 C6 1.388(6) . ?
C1 C2 1.389(6) . ?
C2 C3 1.384(7) . ?
C2 H2 0.9500 . ?
C3 C4 1.387(8) . ?
C3 H3 0.9500 . ?
C4 C5 1.388(7) . ?
C4 H4 0.9500 . ?
C5 C6 1.399(7) . ?
C5 H5 0.9500 . ?
C6 H6 0.9500 . ?
C7 C12 1.384(6) . ?
C7 C8 1.405(6) . ?
C8 C9 1.380(7) . ?
C8 H8 0.9500 . ?
C9 C10 1.396(8) . ?
C9 H9 0.9500 . ?
C10 C11 1.358(8) . ?
C10 H10 0.9500 . ?
C11 C12 1.411(7) . ?
C11 H11 0.9500 . ?
C12 H12 0.9500 . ?
C13 C14 1.403(6) . ?
C13 C18 1.410(6) . ?
C14 C15 1.393(6) . ?
C14 H14 0.9500 . ?
C15 C16 1.387(8) . ?
C15 H15 0.9500 . ?
C16 C17 1.393(7) . ?
C16 H16 0.9500 . ?
C17 C18 1.388(6) . ?
C17 H17 0.9500 . ?
C18 H18 0.9500 . ?
C19 C24 1.391(6) . ?
C19 C20 1.400(6) . ?
C20 C21 1.383(6) . ?
C20 H20 0.9500 . ?
C21 C22 1.394(7) . ?
C21 H21 0.9500 . ?
C22 C23 1.380(7) . ?
C22 H22 0.9500 . ?
C23 C24 1.392(6) . ?
C23 H23 0.9500 . ?
C24 H24 0.9500 . ?
C25 C30 1.390(6) . ?
C25 C26 1.397(6) . ?
C26 C27 1.386(7) . ?
C26 H26 0.9500 . ?
C27 C28 1.376(8) . ?
C27 H27 0.9500 . ?
C28 C29 1.385(8) . ?
C28 H28 0.9500 . ?
C29 C30 1.390(7) . ?
C29 H29 0.9500 . ?
C30 H30 0.9500 . ?
C31 C32 1.394(7) . ?
C31 C36 1.404(7) . ?
C32 C33 1.397(7) . ?
C32 H32 0.9500 . ?
C33 C34 1.371(10) . ?
C33 H33 0.9500 . ?
C34 C35 1.389(9) . ?
C34 H34 0.9500 . ?
C35 C36 1.395(7) . ?
C35 H35 0.9500 . ?
C36 H36 0.9500 . ?
O13 C37 1.422(7) . ?
O13 H13O 0.8999 . ?
C37 C38 1.499(10) . ?
C37 H37A 0.9900 . ?
C37 H37B 0.9900 . ?
C38 H38A 0.9800 . ?
C38 H38B 0.9800 . ?
C38 H38C 0.9800 . ?
O14 C39 1.426(8) . ?
O14 H14O 0.8999 . ?
C39 C40 1.483(10) . ?
C39 H39A 0.9900 . ?
C39 H39B 0.9900 . ?
C40 H40A 0.9800 . ?
C40 H40B 0.9800 . ?
C40 H40C 0.9800 . ?
O15 C41 1.454(9) . ?
O15 H15O 0.8999 . ?
C41 C42 1.498(12) . ?
C41 H41A 0.9900 . ?
C41 H41B 0.9900 . ?
C42 H42A 0.9800 . ?
C42 H42B 0.9800 . ?
C42 H42C 0.9800 . ?
O16 C43 1.475(10) . ?
O16 H16O 0.9002 . ?
C43 C44 1.467(10) . ?
C43 H43A 0.9900 . ?
C43 H43B 0.9900 . ?
C44 H44A 0.9800 . ?
C44 H44B 0.9800 . ?
C44 H44C 0.9800 . ?

loop_
_geom_hbond_atom_site_label_D
_geom_hbond_atom_site_label_H
_geom_hbond_atom_site_label_A
_geom_hbond_distance_DH
_geom_hbond_distance_HA
_geom_hbond_distance_DA
_geom_hbond_angle_DHA
_geom_hbond_site_symmetry_A
O13 H13O O16 0.90 1.85 2.748(7) 172.7 .
O14 H14O O3 0.90 2.05 2.940(5) 169.8 .
O16 H16O O3 0.90 2.37 3.217(6) 156.7 3_546

loop_
_geom_torsion_atom_site_label_1
_geom_torsion_atom_site_label_2
_geom_torsion_atom_site_label_3
_geom_torsion_atom_site_label_4
_geom_torsion
_geom_torsion_site_symmetry_1
_geom_torsion_site_symmetry_2
_geom_torsion_site_symmetry_3
_geom_torsion_site_symmetry_4
_geom_torsion_publ_flag
O7 Si1 O1 Si2 -56.6(4) . . . . ?
O6 Si1 O1 Si2 65.5(3) . . . . ?
C1 Si1 O1 Si2 -175.0(3) . . . . ?
O8 Si2 O1 Si1 -43.4(4) . . . . ?
O2 Si2 O1 Si1 78.6(3) . . . . ?
C7 Si2 O1 Si1 -166.8(3) . . . . ?
O9 Si3 O2 Si2 29.7(3) . . . . ?
O3 Si3 O2 Si2 149.9(2) . . . . ?
C13 Si3 O2 Si2 -93.5(3) . . . . ?
O8 Si2 O2 Si3 -4.1(3) . . . . ?
O1 Si2 O2 Si3 -127.0(2) . . . . ?
C7 Si2 O2 Si3 120.3(3) . . . . ?
O9 Si3 O3 Si4 -30.2(3) . . . . ?
O2 Si3 O3 Si4 -151.6(2) . . . . ?
C13 Si3 O3 Si4 90.8(3) . . . . ?
O10 Si4 O3 Si3 5.4(3) . . . . ?
O4 Si4 O3 Si3 128.9(2) . . . . ?
C19 Si4 O3 Si3 -117.8(2) . . . . ?
O10 Si4 O4 Si5 40.6(4) . . . . ?
O3 Si4 O4 Si5 -82.0(4) . . . . ?
C19 Si4 O4 Si5 163.6(3) . . . . ?
O11 Si5 O4 Si4 59.9(4) . . . . ?
O5 Si5 O4 Si4 -61.3(4) . . . . ?
C25 Si5 O4 Si4 179.8(3) . . . . ?
O12 Si6 O5 Si5 -38.7(3) . . . . ?
O6 Si6 O5 Si5 -156.2(2) 2_665 . . . ?
C31 Si6 O5 Si5 85.2(3) . . . . ?
O12 Si6 O5 Na1 92.95(16) . . . 2_665 ?
O6 Si6 O5 Na1 -24.61(16) 2_665 . . 2_665 ?
C31 Si6 O5 Na1 -143.19(16) . . . 2_665 ?
O11 Si5 O5 Si6 9.1(3) . . . . ?
O4 Si5 O5 Si6 133.4(2) . . . . ?
C25 Si5 O5 Si6 -112.8(2) . . . . ?
O11 Si5 O5 Na1 -111.66(18) . . . 2_665 ?
O4 Si5 O5 Na1 12.6(2) . . . 2_665 ?
C25 Si5 O5 Na1 126.41(19) . . . 2_665 ?
O7 Si1 O6 Si6 -10.9(3) . . . 2_665 ?
O1 Si1 O6 Si6 -134.9(2) . . . 2_665 ?
C1 Si1 O6 Si6 109.9(2) . . . 2_665 ?
O7 Si1 O6 Na1 109.64(18) . . . . ?
O1 Si1 O6 Na1 -14.4(2) . . . . ?
C1 Si1 O6 Na1 -129.55(18) . . . . ?
O1 Si1 O7 Cu2 99.0(3) . . . . ?
O6 Si1 O7 Cu2 -21.0(3) . . . . ?
C1 Si1 O7 Cu2 -144.2(3) . . . . ?
O1 Si1 O7 Na2 -63.4(3) . . . . ?
O6 Si1 O7 Na2 176.61(19) . . . . ?
C1 Si1 O7 Na2 53.4(3) . . . . ?
O11 Cu2 O7 Si1 -165.2(3) . . . . ?
O12 Cu2 O7 Si1 17.9(3) 2_665 . . . ?
O11 Cu2 O7 Na2 0.54(16) . . . . ?
O12 Cu2 O7 Na2 -176.40(15) 2_665 . . . ?
O1 Si2 O8 Cu1 100.7(3) . . . . ?
O2 Si2 O8 Cu1 -19.1(3) . . . . ?
C7 Si2 O8 Cu1 -140.4(2) . . . . ?
O1 Si2 O8 Na1 -27.1(2) . . . . ?
O2 Si2 O8 Na1 -146.86(17) . . . . ?
C7 Si2 O8 Na1 91.8(2) . . . . ?
O2 Si3 O9 Cu1 -38.7(3) . . . . ?
O3 Si3 O9 Cu1 -158.1(2) . . . . ?
C13 Si3 O9 Cu1 83.2(3) . . . . ?
O2 Si3 O9 Cu1 159.3(2) . . . 2_665 ?
O3 Si3 O9 Cu1 39.8(3) . . . 2_665 ?
C13 Si3 O9 Cu1 -78.8(3) . . . 2_665 ?
O4 Si4 O10 Cu1 -101.6(3) . . . 2_665 ?
O3 Si4 O10 Cu1 18.0(3) . . . 2_665 ?
C19 Si4 O10 Cu1 138.8(2) . . . 2_665 ?
O4 Si4 O10 Na1 27.9(2) . . . 2_665 ?
O3 Si4 O10 Na1 147.47(17) . . . 2_665 ?
C19 Si4 O10 Na1 -91.7(2) . . . 2_665 ?
O4 Si5 O11 Cu2 -91.1(3) . . . . ?
O5 Si5 O11 Cu2 28.1(3) . . . . ?
C25 Si5 O11 Cu2 151.7(2) . . . . ?
O4 Si5 O11 Na2 57.9(3) . . . . ?
O5 Si5 O11 Na2 177.19(19) . . . . ?
C25 Si5 O11 Na2 -59.2(3) . . . . ?
O5 Si6 O12 Cu2 39.7(3) . . . . ?
O6 Si6 O12 Cu2 155.0(2) 2_665 . . . ?
C31 Si6 O12 Cu2 -82.6(3) . . . . ?
O5 Si6 O12 Cu2 -155.1(2) . . . 2_665 ?
O6 Si6 O12 Cu2 -39.8(3) 2_665 . . 2_665 ?
C31 Si6 O12 Cu2 82.6(3) . . . 2_665 ?
O7 Si1 C1 C6 -103.9(4) . . . . ?
O1 Si1 C1 C6 18.1(4) . . . . ?
O6 Si1 C1 C6 134.0(4) . . . . ?
O7 Si1 C1 C2 67.2(4) . . . . ?
O1 Si1 C1 C2 -170.8(4) . . . . ?
O6 Si1 C1 C2 -54.9(4) . . . . ?
C6 C1 C2 C3 2.0(8) . . . . ?
Si1 C1 C2 C3 -169.3(4) . . . . ?
C1 C2 C3 C4 -0.5(9) . . . . ?
C2 C3 C4 C5 -1.0(9) . . . . ?
C3 C4 C5 C6 0.8(9) . . . . ?
C2 C1 C6 C5 -2.2(8) . . . . ?
Si1 C1 C6 C5 169.2(4) . . . . ?
C4 C5 C6 C1 0.8(9) . . . . ?
O8 Si2 C7 C12 11.8(5) . . . . ?
O1 Si2 C7 C12 134.7(4) . . . . ?
O2 Si2 C7 C12 -111.3(4) . . . . ?
O8 Si2 C7 C8 -167.7(3) . . . . ?
O1 Si2 C7 C8 -44.7(4) . . . . ?
O2 Si2 C7 C8 69.3(4) . . . . ?
C12 C7 C8 C9 1.7(7) . . . . ?
Si2 C7 C8 C9 -178.8(4) . . . . ?
C7 C8 C9 C10 -2.4(8) . . . . ?
C8 C9 C10 C11 1.2(8) . . . . ?
C9 C10 C11 C12 0.6(9) . . . . ?
C8 C7 C12 C11 0.2(7) . . . . ?
Si2 C7 C12 C11 -179.3(4) . . . . ?
C10 C11 C12 C7 -1.3(9) . . . . ?
O9 Si3 C13 C14 56.5(4) . . . . ?
O2 Si3 C13 C14 179.6(3) . . . . ?
O3 Si3 C13 C14 -63.3(4) . . . . ?
O9 Si3 C13 C18 -122.6(4) . . . . ?
O2 Si3 C13 C18 0.6(4) . . . . ?
O3 Si3 C13 C18 117.6(4) . . . . ?
C18 C13 C14 C15 -0.9(7) . . . . ?
Si3 C13 C14 C15 -180.0(4) . . . . ?
C13 C14 C15 C16 0.5(7) . . . . ?
C14 C15 C16 C17 -0.4(8) . . . . ?
C15 C16 C17 C18 0.7(8) . . . . ?
C16 C17 C18 C13 -1.0(7) . . . . ?
C14 C13 C18 C17 1.1(7) . . . . ?
Si3 C13 C18 C17 -179.8(4) . . . . ?
O10 Si4 C19 C24 -11.6(4) . . . . ?
O4 Si4 C19 C24 -135.2(4) . . . . ?
O3 Si4 C19 C24 111.4(4) . . . . ?
O10 Si4 C19 C20 168.6(3) . . . . ?
O4 Si4 C19 C20 44.9(4) . . . . ?
O3 Si4 C19 C20 -68.4(4) . . . . ?
C24 C19 C20 C21 -1.1(7) . . . . ?
Si4 C19 C20 C21 178.7(4) . . . . ?
C19 C20 C21 C22 1.2(7) . . . . ?
C20 C21 C22 C23 -0.4(7) . . . . ?
C21 C22 C23 C24 -0.4(8) . . . . ?
C20 C19 C24 C23 0.3(7) . . . . ?
Si4 C19 C24 C23 -179.6(4) . . . . ?
C22 C23 C24 C19 0.5(7) . . . . ?
O11 Si5 C25 C30 121.2(4) . . . . ?
O4 Si5 C25 C30 -2.0(4) . . . . ?
O5 Si5 C25 C30 -116.8(4) . . . . ?
O11 Si5 C25 C26 -51.6(4) . . . . ?
O4 Si5 C25 C26 -174.8(4) . . . . ?
O5 Si5 C25 C26 70.4(4) . . . . ?
C30 C25 C26 C27 0.7(7) . . . . ?
Si5 C25 C26 C27 173.8(4) . . . . ?
C25 C26 C27 C28 -1.5(8) . . . . ?
C26 C27 C28 C29 1.3(8) . . . . ?
C27 C28 C29 C30 -0.3(9) . . . . ?
C26 C25 C30 C29 0.3(7) . . . . ?
Si5 C25 C30 C29 -172.7(4) . . . . ?
C28 C29 C30 C25 -0.5(9) . . . . ?
O12 Si6 C31 C32 -32.7(4) . . . . ?
O5 Si6 C31 C32 -155.4(4) . . . . ?
O6 Si6 C31 C32 89.1(4) 2_665 . . . ?
O12 Si6 C31 C36 149.0(3) . . . . ?
O5 Si6 C31 C36 26.3(4) . . . . ?
O6 Si6 C31 C36 -89.2(4) 2_665 . . . ?
C36 C31 C32 C33 1.4(7) . . . . ?
Si6 C31 C32 C33 -176.9(4) . . . . ?
C31 C32 C33 C34 -1.4(9) . . . . ?
C32 C33 C34 C35 0.5(9) . . . . ?
C33 C34 C35 C36 0.3(8) . . . . ?
C34 C35 C36 C31 -0.2(8) . . . . ?
C32 C31 C36 C35 -0.6(7) . . . . ?
Si6 C31 C36 C35 177.7(4) . . . . ?
Na1 O13 C37 C38 -77.8(7) . . . . ?
Na2 O14 C39 C40 42.9(8) . . . . ?
Na2 O15 C41 C42 -41.3(7) . . . . ?
